data_4073431
loop_
_publ_author_name
'Bornand, Marc'
'Torker, Sebastian'
'Chen, Peter'

_publ_section_title
;
 Mechanistically Designed Dual-Site Catalysts for the Alternating ROMP of
 Norbornene and Cyclooctene
;
_journal_issue 14
_journal_name_full Organometallics
_journal_page_first 3585
_journal_paper_doi 10.1021/om700321a
_journal_volume 26
_journal_year 2007
_chemical_formula_moiety 'C36 H46 Cl O2 P Ru'
_chemical_formula_sum 'C36 H46 Cl O2 P Ru'
_chemical_formula_weight 678.22
_chemical_name_systematic
;                                                                              
 ?                                                                             
;
_space_group_IT_number 14
_symmetry_cell_setting monoclinic
_symmetry_space_group_name_Hall '-P 2yn'
_symmetry_space_group_name_H-M 'P 1 21/n 1'
_atom_sites_solution_hydrogens geom
_atom_sites_solution_primary direct
_atom_sites_solution_secondary difmap
_audit_creation_method SHELXL-97
_cell_angle_alpha 90.00
_cell_angle_beta 106.560(1)
_cell_angle_gamma 90.00
_cell_formula_units_Z 4
_cell_length_a 16.7303(4)
_cell_length_b 11.6739(3)
_cell_length_c 17.8412(4)
_cell_measurement_reflns_used 32653
_cell_measurement_temperature 220(2)
_cell_measurement_theta_max 27.49
_cell_measurement_theta_min 4.14
_cell_volume 3339.99(14)
_computing_cell_refinement 'HKL Scalepack (Otwinowski & Minor 1997)'
_computing_data_collection 'Kappa CCD'
_computing_data_reduction 'Denzo + Scalepak (Otwinowski & Minor, 1997)'
_computing_molecular_graphics 'ORTEP (Johnson,1976)'
_computing_publication_material SHELXL97
_computing_structure_refinement 'SHELXL97 (Sheldrick, 1997)'
_computing_structure_solution 'SIR97 (Altomare et Al., 1997)'
_diffrn_ambient_temperature 220(2)
_diffrn_measured_fraction_theta_full .980
_diffrn_measured_fraction_theta_max .980
_diffrn_measurement_device_type 'Kappa CCD'
_diffrn_measurement_method CCD
_diffrn_radiation_monochromator graphite
_diffrn_radiation_source 'fine-focus sealed tube'
_diffrn_radiation_type MoK\a
_diffrn_radiation_wavelength 0.7107
_diffrn_reflns_av_R_equivalents 0.0265
_diffrn_reflns_av_sigmaI/netI 0.0450
_diffrn_reflns_limit_h_max 21
_diffrn_reflns_limit_h_min -21
_diffrn_reflns_limit_k_max 15
_diffrn_reflns_limit_k_min -13
_diffrn_reflns_limit_l_max 23
_diffrn_reflns_limit_l_min -23
_diffrn_reflns_number 12167
_diffrn_reflns_theta_full 27.49
_diffrn_reflns_theta_max 27.49
_diffrn_reflns_theta_min 4.14
_exptl_absorpt_coefficient_mu 0.627
_exptl_absorpt_correction_type none
_exptl_crystal_colour black
_exptl_crystal_density_diffrn 1.349
_exptl_crystal_density_method 'not measured'
_exptl_crystal_description 'Cut fragment'
_exptl_crystal_F_000 1416
_exptl_crystal_size_max 0.22
_exptl_crystal_size_mid 0.21
_exptl_crystal_size_min 0.20
_refine_diff_density_max .364
_refine_diff_density_min -.666
_refine_diff_density_rms .061
_refine_ls_extinction_coef 0.0032(8)
_refine_ls_extinction_expression Fc^*^=kFc[1+0.001xFc^2^\l^3^/sin(2\q)]^-1/4^
_refine_ls_extinction_method SHELXL97
_refine_ls_goodness_of_fit_ref 1.124
_refine_ls_hydrogen_treatment riding
_refine_ls_matrix_type full
_refine_ls_number_parameters 373
_refine_ls_number_reflns 7508
_refine_ls_number_restraints 0
_refine_ls_restrained_S_all 1.124
_refine_ls_R_factor_all 0.0574
_refine_ls_R_factor_gt 0.0426
_refine_ls_shift/su_max 0.006
_refine_ls_shift/su_mean 0.000
_refine_ls_structure_factor_coef Fsqd
_refine_ls_weighting_details
; calc                                                                         
 [0.00000+1.00000exp(1.00(sin\q/\l)^2^)]/                                      
   [\s^2^(Fo^2^)+0.0000+0.0000*P+(0.1000P)^2^+0.0000sin\q/\l]                  
 where P = 0.33333Fo^2^ + 0.66667Fc^2^                                         
;
_refine_ls_weighting_scheme calc
_refine_ls_wR_factor_gt 0.1286
_refine_ls_wR_factor_ref 0.1419
_reflns_number_gt 6178
_reflns_number_total 7508
_reflns_threshold_expression >2sigma(I)
_cod_data_source_file om700321a-file005.cif
_cod_data_source_block torker3_ch_06_DS_weight
_cod_depositor_comments
;
The following automatic conversions were performed:

'_symmetry_cell_setting' value 'Monoclinic' changed to 'monoclinic'
according to /home/saulius/struct/CIF-dictionaries/cif_core.dic
dictionary named 'cif_core.dic' version 2.4.1 from 2010-06-29.

Automatic conversion script
Id: cif_fix_values 1715 2011-07-08 13:25:40Z adriana 
;
_cod_original_sg_symbol_H-M 'P 21/n'
_cod_database_code 4073431

loop_
_symmetry_equiv_pos_as_xyz
'x, y, z'
'-x+1/2, y+1/2, -z+1/2'
'-x, -y, -z'
'x-1/2, -y-1/2, z-1/2'

loop_
_atom_site_label
_atom_site_type_symbol
_atom_site_fract_x
_atom_site_fract_y
_atom_site_fract_z
_atom_site_U_iso_or_equiv
_atom_site_adp_type
_atom_site_occupancy
_atom_site_calc_flag
_atom_site_refinement_flags
Ru1 Ru 1.022361(13) 0.946529(19) 0.237576(13) 0.03512(11) Uani 1 d .
Cl2 Cl 1.15159(5) 0.94236(7) 0.33300(6) 0.0532(2) Uani 1 d .
P3 P 0.98743(4) 1.12609(6) 0.25477(4) 0.03682(17) Uani 1 d .
C4 C 0.87693(17) 1.1229(3) 0.20311(18) 0.0382(6) Uani 1 d .
C5 C 0.84808(17) 1.0101(3) 0.18574(17) 0.0388(6) Uani 1 d .
O6 O 0.89951(13) 0.92013(18) 0.19949(13) 0.0420(5) Uani 1 d .
C7 C 0.76279(19) 0.9919(3) 0.1523(2) 0.0490(7) Uani 1 d .
H7A H 0.7423 0.9168 0.1419 0.059 Uiso 1 calc R
C8 C 0.7085(2) 1.0830(4) 0.1346(2) 0.0565(9) Uani 1 d .
H8A H 0.6513 1.0696 0.1117 0.054 Uiso 1 calc R
C9 C 0.7370(2) 1.1944(3) 0.1500(2) 0.0529(8) Uani 1 d .
H9A H 0.6995 1.2561 0.1370 0.053 Uiso 1 calc R
C10 C 0.82072(19) 1.2145(3) 0.18464(19) 0.0443(7) Uani 1 d .
H10A H 0.8401 1.2899 0.1959 0.036 Uiso 1 calc R
C11 C 0.9934(2) 1.1748(3) 0.35622(19) 0.0477(7) Uani 1 d .
C12 C 0.9562(3) 1.0767(4) 0.3933(2) 0.0628(10) Uani 1 d .
H12A H 0.9481 1.1026 0.4423 0.093 Uiso 1 calc R
H12B H 0.9940 1.0119 0.4030 0.076 Uiso 1 calc R
H12C H 0.9029 1.0540 0.3580 0.053 Uiso 1 calc R
C13 C 0.9423(3) 1.2844(4) 0.3530(2) 0.0689(11) Uani 1 d .
H13A H 0.8834 1.2668 0.3326 0.103 Uiso 1 calc R
H13B H 0.9580 1.3398 0.3193 0.103 Uiso 1 calc R
H13C H 0.9531 1.3160 0.4053 0.103 Uiso 1 calc R
C14 C 1.0834(2) 1.1973(4) 0.4057(2) 0.0657(10) Uani 1 d .
H14A H 1.1060 1.2616 0.3840 0.096 Uiso 1 calc R
H14B H 1.1171 1.1298 0.4055 0.056 Uiso 1 calc R
H14C H 1.0839 1.2148 0.4590 0.080 Uiso 1 calc R
C15 C 1.03893(19) 1.2332(3) 0.2107(2) 0.0445(7) Uani 1 d .
C16 C 1.1255(2) 1.2453(3) 0.2401(3) 0.0589(9) Uani 1 d .
H16A H 1.1544 1.2040 0.2849 0.107 Uiso 1 calc R
C17 C 1.1690(3) 1.3168(3) 0.2043(3) 0.0691(11) Uani 1 d .
H17A H 1.2269 1.3258 0.2254 0.102 Uiso 1 calc R
C18 C 1.1276(3) 1.3745(3) 0.1382(3) 0.0678(11) Uani 1 d .
H18A H 1.1573 1.4230 0.1136 0.066 Uiso 1 calc R
C19 C 1.0424(3) 1.3626(3) 0.1069(3) 0.0643(10) Uani 1 d .
H19A H 1.0145 1.4021 0.0610 0.077 Uiso 1 calc R
C20 C 0.9978(2) 1.2916(3) 0.1436(2) 0.0507(8) Uani 1 d .
H20A H 0.9398 1.2837 0.1225 0.041 Uiso 1 calc R
C21 C 1.0520(2) 0.9827(3) 0.14934(19) 0.0443(6) Uani 1 d .
H21A H 1.0431 1.0566 0.1277 0.067 Uiso 1 calc R
C22 C 1.08957(19) 0.8941(3) 0.11392(19) 0.0446(7) Uani 1 d .
C23 C 1.09214(19) 0.7817(3) 0.14225(19) 0.0438(7) Uani 1 d .
O24 O 1.05031(13) 0.76621(17) 0.19812(13) 0.0408(5) Uani 1 d .
C25 C 1.1290(2) 0.9178(3) 0.0559(2) 0.0580(9) Uani 1 d .
H25A H 1.1260 0.9918 0.0346 0.061 Uiso 1 calc R
C26 C 1.1725(3) 0.8326(4) 0.0297(3) 0.0703(12) Uani 1 d .
H26A H 1.1984 0.8488 -0.0094 0.084 Uiso 1 calc R
C27 C 1.1775(2) 0.7244(4) 0.0613(3) 0.0700(12) Uani 1 d .
H27A H 1.2085 0.6679 0.0445 0.097 Uiso 1 calc R
C28 C 1.1378(2) 0.6970(3) 0.1176(2) 0.0564(9) Uani 1 d .
H28A H 1.1417 0.6227 0.1387 0.047 Uiso 1 calc R
C29 C 1.01276(19) 0.6528(2) 0.20458(19) 0.0413(6) Uani 1 d .
H29A H 1.0361 0.5965 0.1750 0.049 Uiso 1 calc R
C30 C 0.91925(18) 0.6607(3) 0.16626(17) 0.0398(6) Uani 1 d .
H30A H 0.8972 0.7236 0.1918 0.033 Uiso 1 calc R
C31 C 0.8748(2) 0.5495(3) 0.1775(2) 0.0486(7) Uani 1 d .
H31A H 0.8988 0.4850 0.1561 0.048 Uiso 1 calc R
H31B H 0.8839 0.5357 0.2335 0.051 Uiso 1 calc R
C32 C 0.7819(2) 0.5553(3) 0.1373(3) 0.0575(9) Uani 1 d .
H32A H 0.7565 0.4814 0.1430 0.066 Uiso 1 calc R
H32B H 0.7569 0.6136 0.1630 0.079 Uiso 1 calc R
C33 C 0.7630(3) 0.5841(4) 0.0508(3) 0.0673(11) Uani 1 d .
H33A H 0.7027 0.5927 0.0280 0.083 Uiso 1 calc R
H33B H 0.7820 0.5215 0.0235 0.079 Uiso 1 calc R
C34 C 0.8070(2) 0.6957(4) 0.0399(2) 0.0582(9) Uani 1 d .
H34A H 0.7973 0.7104 -0.0160 0.055 Uiso 1 calc R
H34B H 0.7833 0.7596 0.0621 0.058 Uiso 1 calc R
C35 C 0.9001(2) 0.6891(3) 0.0794(2) 0.0551(8) Uani 1 d .
H35A H 0.9258 0.7627 0.0734 0.107 Uiso 1 calc R
H35B H 0.9247 0.6303 0.0536 0.072 Uiso 1 calc R
C36 C 1.04008(19) 0.6183(3) 0.2910(2) 0.0457(7) Uani 1 d .
H36A H 1.0196 0.5392 0.2931 0.067 Uiso 1 calc R
C37 C 1.1345(2) 0.6127(3) 0.3251(2) 0.0568(9) Uani 1 d .
H37A H 1.1584 0.6890 0.3233 0.048 Uiso 1 calc R
H37B H 1.1578 0.5608 0.2935 0.051 Uiso 1 calc R
C38 C 1.1581(3) 0.5698(4) 0.4104(3) 0.0704(12) Uani 1 d .
H38A H 1.1403 0.4900 0.4112 0.089 Uiso 1 calc R
H38B H 1.2188 0.5724 0.4324 0.082 Uiso 1 calc R
C39 C 1.1182(2) 0.6413(5) 0.4602(2) 0.0748(12) Uani 1 d .
H39A H 1.1397 0.7197 0.4633 0.085 Uiso 1 calc R
H39B H 1.1327 0.6098 0.5133 0.087 Uiso 1 calc R
C40 C 1.0242(2) 0.6430(4) 0.4264(2) 0.0651(10) Uani 1 d .
H40A H 0.9995 0.6911 0.4590 0.098 Uiso 1 calc R
H40B H 1.0021 0.5652 0.4262 0.106 Uiso 1 calc R
C41 C 1.00052(19) 0.6903(3) 0.34267(18) 0.0463(7) Uani 1 d .
H41A H 0.9397 0.6895 0.3209 0.045 Uiso 1 calc R
H41B H 1.0195 0.7698 0.3434 0.048 Uiso 1 calc R

loop_
_atom_site_aniso_label
_atom_site_aniso_U_11
_atom_site_aniso_U_22
_atom_site_aniso_U_33
_atom_site_aniso_U_23
_atom_site_aniso_U_13
_atom_site_aniso_U_12
Ru1 0.02796(14) 0.03319(15) 0.04590(16) -0.00057(8) 0.01324(10) 0.00254(8)
Cl2 0.0355(4) 0.0522(5) 0.0653(5) -0.0050(3) 0.0036(4) 0.0089(3)
P3 0.0291(3) 0.0337(4) 0.0483(4) -0.0025(3) 0.0120(3) 0.0011(3)
C4 0.0308(13) 0.0370(14) 0.0486(15) -0.0015(11) 0.0142(12) 0.0025(11)
C5 0.0293(13) 0.0395(15) 0.0492(15) -0.0059(12) 0.0137(12) 0.0018(11)
O6 0.0323(10) 0.0343(10) 0.0617(13) -0.0047(9) 0.0170(10) 0.0015(8)
C7 0.0320(14) 0.0484(17) 0.067(2) -0.0133(15) 0.0147(14) -0.0043(13)
C8 0.0259(14) 0.070(2) 0.071(2) -0.0142(18) 0.0102(15) 0.0035(14)
C9 0.0356(15) 0.0551(19) 0.067(2) -0.0003(16) 0.0128(15) 0.0135(14)
C10 0.0379(15) 0.0424(16) 0.0552(17) -0.0002(13) 0.0177(13) 0.0069(12)
C11 0.040 0.0514(18) 0.0517(17) -0.0087(14) 0.0138(12) 0.0027(14)
C12 0.062(2) 0.076(3) 0.056(2) 0.0027(18) 0.0241(18) 0.0025(19)
C13 0.075(3) 0.071(3) 0.058(2) -0.0138(19) 0.0140(19) 0.025(2)
C14 0.0462(19) 0.078(3) 0.066(2) -0.027(2) 0.0049(17) 0.0023(18)
C15 0.0383(15) 0.0379(14) 0.0613(18) -0.0054(13) 0.0204(14) -0.0024(12)
C16 0.0409(17) 0.055(2) 0.082(2) -0.0018(18) 0.0195(17) -0.0106(15)
C17 0.050(2) 0.056(2) 0.111(3) -0.008(2) 0.040(2) -0.0139(17)
C18 0.077(3) 0.0411(17) 0.106(3) -0.0069(19) 0.060(3) -0.0083(18)
C19 0.080(3) 0.0479(19) 0.081(3) 0.0089(17) 0.048(2) 0.0100(19)
C20 0.0474(18) 0.0447(17) 0.066(2) 0.0017(15) 0.0260(16) 0.0058(14)
C21 0.0413(15) 0.0397(15) 0.0548(17) -0.0010(13) 0.0186(14) 0.0027(13)
C22 0.0360(14) 0.0492(17) 0.0521(16) -0.0092(14) 0.0182(13) -0.0057(13)
C23 0.0343(14) 0.0446(16) 0.0561(17) -0.0129(13) 0.0189(13) -0.0036(12)
O24 0.0386(10) 0.0321(10) 0.0571(12) -0.0018(8) 0.0222(9) 0.0026(8)
C25 0.054(2) 0.061(2) 0.069(2) -0.0105(17) 0.0321(18) -0.0132(17)
C26 0.064(2) 0.080(3) 0.084(3) -0.031(2) 0.050(2) -0.022(2)
C27 0.054(2) 0.069(3) 0.103(3) -0.034(2) 0.048(2) -0.0112(19)
C28 0.0445(17) 0.0458(17) 0.086(2) -0.0182(17) 0.0302(18) 0.0008(14)
C29 0.0379(14) 0.0303(13) 0.0566(17) -0.0043(12) 0.0147(13) 0.0012(11)
C30 0.0363(14) 0.0360(14) 0.0469(15) -0.0001(12) 0.0118(12) -0.0003(12)
C31 0.0387(16) 0.0361(15) 0.068(2) -0.0025(13) 0.0109(15) -0.0012(12)
C32 0.0396(17) 0.052(2) 0.075(2) -0.0049(16) 0.0072(17) -0.0044(14)
C33 0.049(2) 0.068(2) 0.073(3) -0.018(2) -0.0009(19) 0.0015(18)
C34 0.053(2) 0.067(2) 0.0489(18) -0.0033(16) 0.0053(15) 0.0067(17)
C35 0.0498(19) 0.069(2) 0.0468(17) -0.0037(15) 0.0136(15) 0.0019(17)
C36 0.0364(15) 0.0379(15) 0.0581(18) 0.0048(13) 0.0061(14) 0.0012(12)
C37 0.0330(15) 0.054(2) 0.077(2) 0.0013(17) 0.0059(16) 0.0127(14)
C38 0.0402(19) 0.069(3) 0.089(3) 0.015(2) -0.0036(19) 0.0095(17)
C39 0.045(2) 0.107(4) 0.059(2) 0.008(2) -0.0056(17) 0.003(2)
C40 0.0461(19) 0.095(3) 0.0492(18) 0.0128(19) 0.0059(15) -0.0012(19)
C41 0.0325(14) 0.0578(19) 0.0456(15) 0.0067(13) 0.0064(12) 0.0023(13)

loop_
_atom_type_symbol
_atom_type_description
_atom_type_scat_dispersion_real
_atom_type_scat_dispersion_imag
_atom_type_scat_source
C C .0033 .0016 'International Tables Vol C Tables 4.2.6.8 and 6.1.1.4'
H H .0000 .0000 'International Tables Vol C Tables 4.2.6.8 and 6.1.1.4'
O O .0106 .0060 'International Tables Vol C Tables 4.2.6.8 and 6.1.1.4'
Cl Cl .1484 .1585 'International Tables Vol C Tables 4.2.6.8 and 6.1.1.4'
P P .1023 .0942 'International Tables Vol C Tables 4.2.6.8 and 6.1.1.4'
Ru Ru -1.2594 .8363 'International Tables Vol C Tables 4.2.6.8 and 6.1.1.4'

loop_
_geom_angle_atom_site_label_1
_geom_angle_atom_site_label_2
_geom_angle_atom_site_label_3
_geom_angle
C21 Ru1 O6 104.37(12)
C21 Ru1 P3 92.73(10)
O6 Ru1 P3 84.65(6)
C21 Ru1 O24 79.62(12)
O6 Ru1 O24 91.94(8)
P3 Ru1 O24 170.62(6)
C21 Ru1 Cl2 102.12(10)
O6 Ru1 Cl2 153.18(7)
P3 Ru1 Cl2 98.28(3)
O24 Ru1 Cl2 88.71(6)
C4 P3 C15 109.49(15)
C4 P3 C11 105.26(14)
C15 P3 C11 107.94(15)
C4 P3 Ru1 100.41(10)
C15 P3 Ru1 114.40(10)
C11 P3 Ru1 118.44(11)
C10 C4 C5 119.9(3)
C10 C4 P3 128.5(2)
C5 C4 P3 111.5(2)
O6 C5 C7 119.0(3)
O6 C5 C4 122.2(3)
C7 C5 C4 118.8(3)
C5 O6 Ru1 119.22(19)
C8 C7 C5 120.5(3)
C7 C8 C9 120.8(3)
C10 C9 C8 119.8(3)
C9 C10 C4 120.2(3)
C13 C11 C12 110.3(3)
C13 C11 C14 108.9(3)
C12 C11 C14 109.3(3)
C13 C11 P3 110.0(2)
C12 C11 P3 105.9(2)
C14 C11 P3 112.5(2)
C20 C15 C16 118.8(3)
C20 C15 P3 122.3(3)
C16 C15 P3 118.3(3)
C17 C16 C15 121.0(4)
C18 C17 C16 119.7(4)
C17 C18 C19 120.7(4)
C18 C19 C20 119.9(4)
C15 C20 C19 120.0(3)
C22 C21 Ru1 118.0(2)
C23 C22 C25 118.5(3)
C23 C22 C21 119.0(3)
C25 C22 C21 122.4(3)
O24 C23 C28 124.7(3)
O24 C23 C22 114.4(3)
C28 C23 C22 120.9(3)
C23 O24 C29 119.0(2)
C23 O24 Ru1 106.76(17)
C29 O24 Ru1 131.49(16)
C26 C25 C22 120.5(4)
C27 C26 C25 119.8(3)
C26 C27 C28 121.4(3)
C27 C28 C23 118.8(4)
O24 C29 C30 108.4(2)
O24 C29 C36 107.5(2)
C30 C29 C36 116.2(3)
C29 C30 C35 111.1(3)
C29 C30 C31 111.4(3)
C35 C30 C31 110.3(3)
C32 C31 C30 111.7(3)
C33 C32 C31 112.3(3)
C32 C33 C34 110.3(3)
C35 C34 C33 111.4(3)
C34 C35 C30 111.8(3)
C37 C36 C41 111.1(3)
C37 C36 C29 113.0(3)
C41 C36 C29 114.0(3)
C36 C37 C38 110.6(3)
C39 C38 C37 111.8(3)
C38 C39 C40 110.9(4)
C39 C40 C41 110.1(3)
C36 C41 C40 110.7(3)

loop_
_geom_bond_atom_site_label_1
_geom_bond_atom_site_label_2
_geom_bond_distance
Ru1 C21 1.830(3)
Ru1 O6 1.996(2)
Ru1 P3 2.2207(8)
Ru1 O24 2.309(2)
Ru1 Cl2 2.3403(9)
P3 C4 1.816(3)
P3 C15 1.819(3)
P3 C11 1.872(3)
C4 C10 1.400(4)
C4 C5 1.407(4)
C5 O6 1.335(4)
C5 C7 1.397(4)
C7 C8 1.377(5)
C8 C9 1.386(5)
C9 C10 1.380(5)
C11 C13 1.531(5)
C11 C12 1.540(5)
C11 C14 1.535(5)
C15 C20 1.380(5)
C15 C16 1.400(5)
C16 C17 1.378(5)
C17 C18 1.365(7)
C18 C19 1.382(6)
C19 C20 1.396(5)
C21 C22 1.446(4)
C22 C23 1.402(5)
C22 C25 1.405(5)
C23 O24 1.383(4)
C23 C28 1.395(4)
O24 C29 1.483(3)
C25 C26 1.389(6)
C26 C27 1.375(7)
C27 C28 1.391(5)
C29 C30 1.521(4)
C29 C36 1.532(5)
C30 C35 1.527(5)
C30 C31 1.538(4)
C31 C32 1.515(5)
C32 C33 1.521(6)
C33 C34 1.535(6)
C34 C35 1.518(5)
C36 C37 1.523(4)
C36 C41 1.530(5)
C37 C38 1.543(6)
C38 C39 1.506(7)
C39 C40 1.515(5)
C40 C41 1.535(5)

loop_
_geom_torsion_atom_site_label_1
_geom_torsion_atom_site_label_2
_geom_torsion_atom_site_label_3
_geom_torsion_atom_site_label_4
_geom_torsion
C21 Ru1 P3 C4 92.68(14)
O6 Ru1 P3 C4 -11.51(12)
O24 Ru1 P3 C4 57.5(3)
Cl2 Ru1 P3 C4 -164.65(10)
C21 Ru1 P3 C15 -24.44(16)
O6 Ru1 P3 C15 -128.62(14)
O24 Ru1 P3 C15 -59.6(3)
Cl2 Ru1 P3 C15 78.23(13)
C21 Ru1 P3 C11 -153.51(16)
O6 Ru1 P3 C11 102.30(14)
O24 Ru1 P3 C11 171.3(3)
Cl2 Ru1 P3 C11 -50.84(13)
C15 P3 C4 C10 -50.9(3)
C11 P3 C4 C10 64.9(3)
Ru1 P3 C4 C10 -171.6(3)
C15 P3 C4 C5 133.2(2)
C11 P3 C4 C5 -111.0(2)
Ru1 P3 C4 C5 12.5(2)
C10 C4 C5 O6 177.5(3)
P3 C4 C5 O6 -6.3(4)
C10 C4 C5 C7 -2.0(4)
P3 C4 C5 C7 174.3(3)
C7 C5 O6 Ru1 174.2(2)
C4 C5 O6 Ru1 -5.3(4)
C21 Ru1 O6 C5 -80.3(2)
P3 Ru1 O6 C5 11.1(2)
O24 Ru1 O6 C5 -160.1(2)
Cl2 Ru1 O6 C5 108.9(2)
O6 C5 C7 C8 -177.5(3)
C4 C5 C7 C8 2.0(5)
C5 C7 C8 C9 -0.6(6)
C7 C8 C9 C10 -0.9(6)
C8 C9 C10 C4 0.9(5)
C5 C4 C10 C9 0.5(5)
P3 C4 C10 C9 -175.0(3)
C4 P3 C11 C13 -51.1(3)
C15 P3 C11 C13 65.7(3)
Ru1 P3 C11 C13 -162.3(2)
C4 P3 C11 C12 68.0(3)
C15 P3 C11 C12 -175.1(2)
Ru1 P3 C11 C12 -43.1(3)
C4 P3 C11 C14 -172.7(3)
C15 P3 C11 C14 -55.8(3)
Ru1 P3 C11 C14 76.2(3)
C4 P3 C15 C20 -5.8(3)
C11 P3 C15 C20 -119.9(3)
Ru1 P3 C15 C20 106.0(3)
C4 P3 C15 C16 -177.2(3)
C11 P3 C15 C16 68.7(3)
Ru1 P3 C15 C16 -65.4(3)
C20 C15 C16 C17 1.9(5)
P3 C15 C16 C17 173.6(3)
C15 C16 C17 C18 -1.7(6)
C16 C17 C18 C19 0.4(6)
C17 C18 C19 C20 0.6(6)
C16 C15 C20 C19 -0.9(5)
P3 C15 C20 C19 -172.3(3)
C18 C19 C20 C15 -0.4(5)
O6 Ru1 C21 C22 -100.6(2)
P3 Ru1 C21 C22 174.2(2)
O24 Ru1 C21 C22 -11.3(2)
Cl2 Ru1 C21 C22 75.1(3)
Ru1 C21 C22 C23 7.9(4)
Ru1 C21 C22 C25 -167.4(3)
C25 C22 C23 O24 -178.9(3)
C21 C22 C23 O24 5.7(4)
C25 C22 C23 C28 4.6(5)
C21 C22 C23 C28 -170.9(3)
C28 C23 O24 C29 -33.2(4)
C22 C23 O24 C29 150.4(3)
C28 C23 O24 Ru1 163.4(3)
C22 C23 O24 Ru1 -13.0(3)
C21 Ru1 O24 C23 13.7(2)
O6 Ru1 O24 C23 117.95(19)
P3 Ru1 O24 C23 49.5(4)
Cl2 Ru1 O24 C23 -88.87(18)
C21 Ru1 O24 C29 -146.8(3)
O6 Ru1 O24 C29 -42.6(2)
P3 Ru1 O24 C29 -111.0(3)
Cl2 Ru1 O24 C29 110.6(2)
C23 C22 C25 C26 -2.6(6)
C21 C22 C25 C26 172.7(4)
C22 C25 C26 C27 -0.6(6)
C25 C26 C27 C28 1.9(7)
C26 C27 C28 C23 -0.1(6)
O24 C23 C28 C27 -179.5(3)
C22 C23 C28 C27 -3.2(5)
C23 O24 C29 C30 -102.7(3)
Ru1 O24 C29 C30 55.9(3)
C23 O24 C29 C36 130.9(3)
Ru1 O24 C29 C36 -70.5(3)
O24 C29 C30 C35 62.0(3)
C36 C29 C30 C35 -176.8(3)
O24 C29 C30 C31 -174.6(2)
C36 C29 C30 C31 -53.5(4)
C29 C30 C31 C32 -178.2(3)
C35 C30 C31 C32 -54.4(4)
C30 C31 C32 C33 55.3(4)
C31 C32 C33 C34 -55.1(4)
C32 C33 C34 C35 55.3(4)
C33 C34 C35 C30 -56.4(4)
C29 C30 C35 C34 179.2(3)
C31 C30 C35 C34 55.2(4)
O24 C29 C36 C37 -58.2(3)
C30 C29 C36 C37 -179.8(3)
O24 C29 C36 C41 69.9(3)
C30 C29 C36 C41 -51.7(4)
C41 C36 C37 C38 54.2(4)
C29 C36 C37 C38 -176.2(3)
C36 C37 C38 C39 -54.7(5)
C37 C38 C39 C40 56.9(5)
C38 C39 C40 C41 -58.2(5)
C37 C36 C41 C40 -56.5(4)
C29 C36 C41 C40 174.5(3)
C39 C40 C41 C36 57.9(5)
